data_1514044
loop_
_publ_author_name
'Boulineau, A.'
'Croguennec, L.'
'Delmas, C.'
'Weill, F.'

_publ_section_title
;
 Structure of Li2 Mn O3 with different degrees of defects
;
_journal_coden_ASTM SSIOD3
_journal_name_full 'Solid State Ionics'
_journal_page_first 1652
_journal_page_last 1659
_journal_paper_doi 10.1016/j.ssi.2009.10.020
_journal_volume 180
_journal_year 2010
_chemical_formula_structural 'Li2 (Mn O3)'
_chemical_formula_sum 'Li2 Mn O3'
_chemical_name_systematic 'Dilitium Manganate(IV)'
_space_group_IT_number 12
_symmetry_Int_Tables_number 12
_symmetry_space_group_name_Hall '-C 2y'
_symmetry_space_group_name_H-M 'C 1 2/m 1'
_audit_creation_date 2010/08/01
_cell_angle_alpha 90.
_cell_angle_beta 109.337(2)
_cell_angle_gamma 90.
_cell_formula_units_Z 4
_cell_length_a 4.9292(2)
_cell_length_b 8.5315(2)
_cell_length_c 5.0251(1)
_cell_volume 199.402(10)
_refine_ls_R_factor_all 0.078
_cod_data_source_file 'data_Li2MnO3melanie166861.cif'
_cod_data_source_block /var/www/cod/tmp/uploads/1395853154.14-D290F29E9218B844.cif
_cod_original_cell_volume 199.4
_cod_original_formula_sum 'Li2 Mn1 O3'
_cod_database_code 1514044

loop_
_symmetry_equiv_pos_site_id
_symmetry_equiv_pos_as_xyz
1 '-x, y, -z'
2 '-x, -y, -z'
3 'x, -y, z'
4 'x, y, z'
5 '-x+1/2, y+1/2, -z'
6 '-x+1/2, -y+1/2, -z'
7 'x+1/2, -y+1/2, z'
8 'x+1/2, y+1/2, z'

loop_
_atom_site_label
_atom_site_type_symbol
_atom_site_symmetry_multiplicity
_atom_site_Wyckoff_symbol
_atom_site_fract_x
_atom_site_fract_y
_atom_site_fract_z
_atom_site_occupancy
_atom_site_attached_hydrogens
_atom_site_B_iso_or_equiv
Li1 Li1+ 2 b 0 0.5 0 0.854(4) 0 1.
Mn1 Mn4+ 2 b 0 0.5 0 0.146(4) 0 1.
Li2 Li1+ 2 c 0 0 0.5 1. 0 1.
Li3 Li1+ 4 h 0 0.681(2) 0.5 0.986(3) 0 1.
Mn2 Mn4+ 4 h 0 0.681(2) 0.5 0.014(3) 0 1.
Li4 Li1+ 4 g 0 0.1687(3) 0 0.087(5) 0 0.5
Mn3 Mn4+ 4 g 0 0.1687(3) 0 0.913(5) 0 0.5
O1 O2- 4 i 0.224(2) 0 0.225(1) 1. 0 0.8
O2 O2- 8 j 0.253(1) 0.3230(6) 0.2275(9) 1. 0 0.8

loop_
_atom_type_symbol
_atom_type_oxidation_number
Li1+ 1
Mn4+ 4
O2- -2
